data_7246026
loop_
_publ_author_name
'Chen, Jing-Jing'
'Huang, Chang-Qi'
'Yi, Hong-Mei'
'Lv, Zhou-Lin'
'Wu, Wei'
'Zheng, Hui-Dong'
'Li, Hao-Hong'

_publ_section_title
;
 Tuning the photocurrent responsive and resistive switching performances
 of stilbazolium/iodoargentate hybrids by modulating the aggregation mode
 among chromophores
;
_journal_issue 4
_journal_name_full CrystEngComm
_journal_page_first 632
_journal_page_last 640
_journal_paper_doi 10.1039/D2CE01609E
_journal_volume 25
_journal_year 2023
_chemical_formula_moiety 'Ag5 I7, 2(C18 H23 N2 O2)'
_chemical_formula_sum 'C36 H46 Ag5 I7 N4 O4'
_chemical_formula_weight 2026.42
_space_group_crystal_system triclinic
_space_group_IT_number 2
_space_group_name_Hall '-P 1'
_space_group_name_H-M_alt 'P -1'
_atom_sites_solution_hydrogens geom
_atom_sites_solution_primary dual
_audit_creation_date 2019-09-07
_audit_creation_method
;
Olex2 1.2
(compiled 2018.05.29 svn.r3508 for OlexSys, GUI svn.r5506)
;
_audit_update_record
;
2022-10-29 deposited with the CCDC.	2022-12-20 downloaded from the CCDC.
;
_cell_angle_alpha 100.297(2)
_cell_angle_beta 93.606(2)
_cell_angle_gamma 103.612(2)
_cell_formula_units_Z 2
_cell_length_a 8.1248(7)
_cell_length_b 13.8287(12)
_cell_length_c 22.9897(19)
_cell_measurement_reflns_used 5886
_cell_measurement_temperature 173
_cell_measurement_theta_max 24.986
_cell_measurement_theta_min 2.607
_cell_volume 2455.1(4)
_computing_cell_refinement 'SAINT v8.34A (Bruker, 2013)'
_computing_data_reduction 'SAINT v8.34A (Bruker, 2013)'
_computing_molecular_graphics 'Olex2 (Dolomanov et al., 2009)'
_computing_publication_material 'Olex2 (Dolomanov et al., 2009)'
_computing_structure_refinement 'XL (Sheldrick, 2008)'
_computing_structure_solution 'XT (Sheldrick, 2015)'
_diffrn_ambient_temperature 173
_diffrn_measured_fraction_theta_full 0.983
_diffrn_measured_fraction_theta_max 0.983
_diffrn_measurement_device_type 'CCD area detector'
_diffrn_measurement_method 'phi and omega scans'
_diffrn_radiation_monochromator graphite
_diffrn_radiation_type MoK\a
_diffrn_radiation_wavelength 0.71073
_diffrn_reflns_av_R_equivalents 0.0329
_diffrn_reflns_av_unetI/netI 0.0443
_diffrn_reflns_Laue_measured_fraction_full 0.983
_diffrn_reflns_Laue_measured_fraction_max 0.983
_diffrn_reflns_limit_h_max 9
_diffrn_reflns_limit_h_min -9
_diffrn_reflns_limit_k_max 16
_diffrn_reflns_limit_k_min -16
_diffrn_reflns_limit_l_max 27
_diffrn_reflns_limit_l_min -27
_diffrn_reflns_number 19675
_diffrn_reflns_point_group_measured_fraction_full 0.983
_diffrn_reflns_point_group_measured_fraction_max 0.983
_diffrn_reflns_theta_full 25.088
_diffrn_reflns_theta_max 25.088
_diffrn_reflns_theta_min 1.546
_exptl_absorpt_coefficient_mu 6.400
_exptl_absorpt_correction_T_max 0.7452
_exptl_absorpt_correction_T_min 0.5931
_exptl_absorpt_correction_type multi-scan
_exptl_absorpt_process_details 'SADABS 2014/5'
_exptl_crystal_colour red
_exptl_crystal_colour_primary red
_exptl_crystal_density_diffrn 2.741
_exptl_crystal_description plate
_exptl_crystal_F_000 1856
_refine_diff_density_max 1.705
_refine_diff_density_min -1.583
_refine_diff_density_rms 0.194
_refine_ls_extinction_method none
_refine_ls_goodness_of_fit_ref 1.058
_refine_ls_hydrogen_treatment constr
_refine_ls_matrix_type full
_refine_ls_number_parameters 528
_refine_ls_number_reflns 8589
_refine_ls_number_restraints 6
_refine_ls_restrained_S_all 1.058
_refine_ls_R_factor_all 0.0561
_refine_ls_R_factor_gt 0.0401
_refine_ls_shift/su_max 0.001
_refine_ls_shift/su_mean 0.000
_refine_ls_structure_factor_coef Fsqd
_refine_ls_weighting_details 'w=1/[\s^2^(Fo^2^)+(0.0516P)^2^+0.9846P] where P=(Fo^2^+2Fc^2^)/3'
_refine_ls_weighting_scheme calc
_refine_ls_wR_factor_gt 0.0902
_refine_ls_wR_factor_ref 0.0967
_reflns_Friedel_coverage 0.000
_reflns_number_gt 6903
_reflns_number_total 8589
_reflns_threshold_expression 'I > 2\s(I)'
_cod_data_source_file d2ce01609e2.cif
_cod_data_source_block 3
_cod_depositor_comments 'Adding full bibliography for 7246024--7246026.cif.'
_cod_database_code 7246026
_shelx_shelxl_version_number 2018/3
_shelx_space_group_comment
;
The symmetry employed for this shelxl refinement is uniquely defined
by the following loop, which should always be used as a source of
symmetry information in preference to the above space-group names.
They are only intended as comments.
;
_olex2_refinement_description
;
1. Fixed Uiso
 At 1.2 times of:
  All C(H) groups, All C(H,H) groups, All C(H,H,H,H) groups
 At 1.5 times of:
  All C(H,H,H) groups, All O(H) groups
2. Uiso/Uaniso restraints and constraints
Uanis(C36) \\sim Ueq: with sigma of 0.04 and sigma for terminal atoms of 0.08
3. Others
 Sof(H35C)=Sof(H35D)=Sof(C37)=Sof(H37A)=Sof(H37B)=Sof(O5)=Sof(H5)=1-FVAR(1)
 Sof(H35A)=Sof(H35B)=Sof(C36)=Sof(H36A)=Sof(H36B)=Sof(O4)=Sof(H4)=FVAR(1)
4.a Secondary CH2 refined with riding coordinates:
 C19(H19A,H19B), C20(H20A,H20B), C35(H35A,H35B), C35(H35C,H35D), C36(H36A,
 H36B), C37(H37A,H37B), C1(H1A,H1B), C2(H2A,H2B), C17(H17A,H17B), C18(H18A,H18B)
4.b Aromatic/amide H refined with riding coordinates:
 C21(H21), C22(H22), C23(H23), C24(H24), C26(H26), C27(H27), C29(H29),
 C30(H30), C32(H32), C33(H33), C3(H3A), C4(H4A), C5(H5A), C6(H6), C8(H8),
 C9(H9), C11(H11), C12(H12), C14(H14), C15(H15)
4.c Tetrahedral OH refined with riding coordinates:
 O3(H3), O4(H4), O1(H1)
4.d Idealised Me refined as rotating group:
 C34(H34A,H34B,H34C), C16(H16A,H16B,H16C)
4.e Idealised tetrahedral OH refined as rotating group:
 O5(H5), O2(H2)
;
_olex2_diffrn_ambient_temperature_device 'Oxford Cryosystems'
_olex2_submission_special_instructions 'No special instructions were received'

loop_
_space_group_symop_operation_xyz
'x, y, z'
'-x, -y, -z'

loop_
_atom_site_label
_atom_site_type_symbol
_atom_site_fract_x
_atom_site_fract_y
_atom_site_fract_z
_atom_site_U_iso_or_equiv
_atom_site_adp_type
_atom_site_occupancy
_atom_site_site_symmetry_order
_atom_site_calc_flag
_atom_site_refinement_flags_posn
_atom_site_refinement_flags_adp
_atom_site_refinement_flags_occupancy
_atom_site_disorder_assembly
_atom_site_disorder_group
Ag1 Ag 0.53233(8) 0.24350(5) 0.27187(3) 0.02817(16) Uani 1 1 d . . . . .
Ag2 Ag 0.17830(8) 0.12175(5) 0.26733(3) 0.03179(17) Uani 1 1 d . . . . .
Ag3 Ag -0.20888(9) 0.12213(5) 0.26855(3) 0.03520(18) Uani 1 1 d . . . . .
Ag4 Ag -0.12536(10) 0.33900(6) 0.23880(4) 0.04118(19) Uani 1 1 d . . . . .
Ag5 Ag 0.25977(9) 0.33816(6) 0.22597(3) 0.04016(19) Uani 1 1 d . . . . .
I1 I 0.44059(7) 0.02984(4) 0.22479(3) 0.02921(14) Uani 1 1 d . . . . .
I2 I 0.30463(6) 0.31390(4) 0.34724(2) 0.02559(13) Uani 1 1 d . . . . .
I3 I 0.55991(9) 0.33342(7) 0.16935(3) 0.0585(2) Uani 1 1 d . . . . .
I4 I -0.06280(7) -0.01955(4) 0.31092(2) 0.02441(13) Uani 1 1 d . . . . .
I5 I -0.17126(7) 0.30565(4) 0.35581(2) 0.03032(14) Uani 1 1 d . . . . .
I6 I -0.01925(7) 0.16425(4) 0.16567(2) 0.02356(13) Uani 1 1 d . . . . .
I7 I 0.11674(8) 0.50035(4) 0.21216(3) 0.03203(15) Uani 1 1 d . . . . .
C19 C 0.9182(13) 1.3452(7) 0.0445(4) 0.040(2) Uani 1 1 d . . . . .
H19A H 0.876850 1.377712 0.080713 0.048 Uiso 1 1 calc R . . . .
H19B H 0.977033 1.295035 0.055653 0.048 Uiso 1 1 calc R . . . .
C20 C 0.7676(12) 1.2909(7) -0.0012(4) 0.034(2) Uani 1 1 d . . . . .
H20A H 0.688682 1.239295 0.015441 0.041 Uiso 1 1 calc R . . . .
H20B H 0.705129 1.340234 -0.011234 0.041 Uiso 1 1 calc R . . . .
C21 C 0.8679(11) 1.2955(6) -0.0979(4) 0.030(2) Uani 1 1 d . . . . .
H21 H 0.850321 1.361938 -0.092734 0.036 Uiso 1 1 calc R . . . .
C22 C 0.9341(11) 1.2589(6) -0.1476(4) 0.031(2) Uani 1 1 d . . . . .
H22 H 0.959701 1.298876 -0.177053 0.037 Uiso 1 1 calc R . . . .
C23 C 0.9636(11) 1.1638(7) -0.1551(4) 0.031(2) Uani 1 1 d . . . . .
H23 H 1.013006 1.137656 -0.188879 0.037 Uiso 1 1 calc R . . . .
C24 C 0.9203(10) 1.1084(6) -0.1130(4) 0.0260(19) Uani 1 1 d . . . . .
H24 H 0.939335 1.042353 -0.118112 0.031 Uiso 1 1 calc R . . . .
C25 C 0.8479(10) 1.1443(6) -0.0615(4) 0.0230(18) Uani 1 1 d . . . . .
C26 C 0.7954(11) 1.0824(7) -0.0186(4) 0.032(2) Uani 1 1 d . . . . .
H26 H 0.781000 1.114870 0.020152 0.038 Uiso 1 1 calc R . . . .
C27 C 0.7660(12) 0.9813(6) -0.0308(4) 0.030(2) Uani 1 1 d . . . . .
H27 H 0.780679 0.952002 -0.070210 0.036 Uiso 1 1 calc R . . . .
C28 C 0.7148(10) 0.9106(6) 0.0081(4) 0.0256(18) Uani 1 1 d . . . . .
C29 C 0.6611(10) 0.9357(7) 0.0647(4) 0.028(2) Uani 1 1 d . . . . .
H29 H 0.650274 1.002702 0.078280 0.034 Uiso 1 1 calc R . . . .
C30 C 0.6241(11) 0.8665(7) 0.1007(4) 0.030(2) Uani 1 1 d . . . . .
H30 H 0.585250 0.886137 0.138052 0.036 Uiso 1 1 calc R . . . .
C31 C 0.6422(10) 0.7671(6) 0.0839(4) 0.0229(18) Uani 1 1 d . . . . .
C32 C 0.6895(11) 0.7406(7) 0.0262(4) 0.030(2) Uani 1 1 d . . . . .
H32 H 0.696924 0.673025 0.012051 0.036 Uiso 1 1 calc R . . . .
C33 C 0.7246(12) 0.8097(6) -0.0095(4) 0.032(2) Uani 1 1 d . . . . .
H33 H 0.757027 0.788947 -0.047782 0.038 Uiso 1 1 calc R . . . .
C34 C 0.5613(15) 0.7334(8) 0.1804(4) 0.052(3) Uani 1 1 d . . . . .
H34A H 0.652574 0.788556 0.203991 0.079 Uiso 1 1 calc GR . . . .
H34B H 0.537892 0.676145 0.200978 0.079 Uiso 1 1 calc GR . . . .
H34C H 0.458061 0.757499 0.175488 0.079 Uiso 1 1 calc GR . . . .
C35 C 0.6363(13) 0.5995(7) 0.1076(4) 0.039(2) Uani 1 1 d . . . . .
H35A H 0.706490 0.587156 0.140948 0.046 Uiso 0.58(3) 1 calc R . P A 1
H35B H 0.699639 0.594300 0.072221 0.046 Uiso 0.58(3) 1 calc R . P A 1
H35C H 0.655673 0.576467 0.145228 0.046 Uiso 0.42(3) 1 calc R . P A 2
H35D H 0.741898 0.603369 0.087876 0.046 Uiso 0.42(3) 1 calc R . P A 2
C36 C 0.469(4) 0.517(2) 0.0946(12) 0.041(6) Uani 0.58(3) 1 d . U P A 1
H36A H 0.492264 0.449418 0.083923 0.050 Uiso 0.58(3) 1 calc R . P A 1
H36B H 0.407258 0.518529 0.130453 0.050 Uiso 0.58(3) 1 calc R . P A 1
C37 C 0.496(5) 0.519(3) 0.0684(14) 0.042(9) Uani 0.42(3) 1 d . . P A 2
H37A H 0.481707 0.536257 0.028832 0.050 Uiso 0.42(3) 1 calc R . P A 2
H37B H 0.527157 0.452774 0.062924 0.050 Uiso 0.42(3) 1 calc R . P A 2
N3 N 0.8269(9) 1.2409(5) -0.0559(3) 0.0248(15) Uani 1 1 d . . . . .
N4 N 0.6135(10) 0.7010(6) 0.1226(3) 0.0360(19) Uani 1 1 d . . . . .
O3 O 1.0346(8) 1.4196(4) 0.0230(3) 0.0353(15) Uani 1 1 d . . . . .
H3 H 1.066709 1.392711 -0.008553 0.053 Uiso 1 1 calc R . . . .
O4 O 0.3667(17) 0.5336(9) 0.0472(6) 0.050(6) Uani 0.58(3) 1 d . . P A 1
H4 H 0.310591 0.477485 0.026839 0.075 Uiso 0.58(3) 1 calc R . P A 1
O5 O 0.345(3) 0.5104(13) 0.0939(8) 0.041(7) Uani 0.42(3) 1 d . . P A 2
H5 H 0.263093 0.483244 0.067560 0.061 Uiso 0.42(3) 1 calc GR . P A 2
C1 C -0.0767(12) 0.8390(7) 0.5321(4) 0.033(2) Uani 1 1 d . . . . .
H1A H -0.178959 0.797404 0.545093 0.039 Uiso 1 1 calc R . . . .
H1B H 0.006556 0.871090 0.567558 0.039 Uiso 1 1 calc R . . . .
C2 C 0.0005(10) 0.7716(6) 0.4884(3) 0.0236(18) Uani 1 1 d . . . . .
H2A H 0.098884 0.814164 0.473892 0.028 Uiso 1 1 calc R . . . .
H2B H 0.043172 0.724050 0.509222 0.028 Uiso 1 1 calc R . . . .
C3 C -0.1337(12) 0.7615(6) 0.3913(4) 0.032(2) Uani 1 1 d . . . . .
H3A H -0.063869 0.828278 0.394650 0.038 Uiso 1 1 calc R . . . .
C4 C -0.2396(14) 0.7191(7) 0.3418(4) 0.041(3) Uani 1 1 d . . . . .
H4A H -0.244670 0.754711 0.310275 0.050 Uiso 1 1 calc R . . . .
C5 C -0.3415(14) 0.6225(7) 0.3373(4) 0.046(3) Uani 1 1 d . . . . .
H5A H -0.418732 0.591111 0.302644 0.056 Uiso 1 1 calc R . . . .
C6 C -0.3310(13) 0.5718(7) 0.3830(4) 0.039(2) Uani 1 1 d . . . . .
H6 H -0.399878 0.504688 0.379333 0.047 Uiso 1 1 calc R . . . .
C7 C -0.2184(11) 0.6181(6) 0.4360(4) 0.0258(19) Uani 1 1 d . . . . .
C8 C -0.2100(11) 0.5647(6) 0.4840(4) 0.0237(18) Uani 1 1 d . . . . .
H8 H -0.133989 0.597667 0.518759 0.028 Uiso 1 1 calc R . . . .
C9 C -0.3037(10) 0.4718(6) 0.4816(4) 0.0241(18) Uani 1 1 d . . . . .
H9 H -0.380637 0.444364 0.446461 0.029 Uiso 1 1 calc R . . . .
C10 C -0.3091(10) 0.4042(6) 0.5237(4) 0.0234(18) Uani 1 1 d . . . . .
C11 C -0.4201(10) 0.3085(6) 0.5072(4) 0.0258(19) Uani 1 1 d . . . . .
H11 H -0.486645 0.290995 0.469590 0.031 Uiso 1 1 calc R . . . .
C12 C -0.4378(10) 0.2375(6) 0.5432(3) 0.0242(18) Uani 1 1 d . . . . .
H12 H -0.513960 0.172445 0.529874 0.029 Uiso 1 1 calc R . . . .
C13 C -0.3442(10) 0.2610(6) 0.5992(4) 0.0221(17) Uani 1 1 d . . . . .
C14 C -0.2294(10) 0.3583(6) 0.6167(4) 0.0268(19) Uani 1 1 d . . . . .
H14 H -0.162787 0.376321 0.654341 0.032 Uiso 1 1 calc R . . . .
C15 C -0.2140(11) 0.4273(6) 0.5791(4) 0.0263(19) Uani 1 1 d . . . . .
H15 H -0.136366 0.492092 0.591476 0.032 Uiso 1 1 calc R . . . .
C16 C -0.2592(13) 0.2177(7) 0.6940(4) 0.040(2) Uani 1 1 d . . . . .
H16A H -0.139194 0.245667 0.689489 0.059 Uiso 1 1 calc GR . . . .
H16B H -0.270466 0.156067 0.710451 0.059 Uiso 1 1 calc GR . . . .
H16C H -0.300337 0.267938 0.720941 0.059 Uiso 1 1 calc GR . . . .
C17 C -0.4868(11) 0.0965(6) 0.6240(4) 0.0259(19) Uani 1 1 d . . . . .
H17A H -0.579371 0.100177 0.594991 0.031 Uiso 1 1 calc R . . . .
H17B H -0.536845 0.086120 0.661285 0.031 Uiso 1 1 calc R . . . .
C18 C -0.4212(12) 0.0060(6) 0.6002(4) 0.031(2) Uani 1 1 d . . . . .
H18A H -0.324479 0.003394 0.627736 0.038 Uiso 1 1 calc R . . . .
H18B H -0.512284 -0.056876 0.597419 0.038 Uiso 1 1 calc R . . . .
N1 N -0.1222(9) 0.7128(5) 0.4371(3) 0.0247(16) Uani 1 1 d . . . . .
N2 N -0.3597(10) 0.1929(5) 0.6361(3) 0.0308(17) Uani 1 1 d . . . . .
O1 O -0.1225(8) 0.9155(5) 0.5057(3) 0.0370(15) Uani 1 1 d . . . . .
H1 H -0.176568 0.889209 0.472068 0.056 Uiso 1 1 calc R . . . .
O2 O -0.3662(9) 0.0117(5) 0.5422(3) 0.0398(16) Uani 1 1 d . . . . .
H2 H -0.282550 -0.013900 0.538059 0.060 Uiso 1 1 calc GR . . . .

loop_
_atom_site_aniso_label
_atom_site_aniso_U_11
_atom_site_aniso_U_22
_atom_site_aniso_U_33
_atom_site_aniso_U_23
_atom_site_aniso_U_13
_atom_site_aniso_U_12
Ag1 0.0205(3) 0.0286(4) 0.0351(4) 0.0058(3) 0.0040(3) 0.0059(3)
Ag2 0.0236(3) 0.0278(4) 0.0420(4) 0.0084(3) 0.0060(3) 0.0009(3)
Ag3 0.0290(4) 0.0321(4) 0.0478(4) 0.0103(3) 0.0022(3) 0.0129(3)
Ag4 0.0349(4) 0.0383(4) 0.0523(5) 0.0162(4) 0.0158(3) 0.0049(3)
Ag5 0.0345(4) 0.0404(4) 0.0487(5) 0.0171(4) 0.0001(3) 0.0105(3)
I1 0.0220(3) 0.0235(3) 0.0383(3) -0.0022(2) 0.0016(2) 0.0048(2)
I2 0.0203(3) 0.0288(3) 0.0249(3) -0.0003(2) 0.0022(2) 0.0051(2)
I3 0.0331(4) 0.1040(7) 0.0561(5) 0.0541(5) 0.0148(3) 0.0206(4)
I4 0.0254(3) 0.0202(3) 0.0289(3) 0.0092(2) 0.0052(2) 0.0044(2)
I5 0.0222(3) 0.0382(3) 0.0265(3) -0.0031(2) -0.0007(2) 0.0075(2)
I6 0.0270(3) 0.0218(3) 0.0213(3) 0.0026(2) 0.0014(2) 0.0066(2)
I7 0.0405(3) 0.0208(3) 0.0342(3) 0.0083(2) 0.0074(3) 0.0035(2)
C19 0.052(6) 0.026(5) 0.033(5) -0.008(4) 0.003(5) 0.005(4)
C20 0.041(5) 0.021(5) 0.037(5) -0.003(4) 0.011(4) 0.005(4)
C21 0.033(5) 0.019(4) 0.035(5) 0.006(4) -0.005(4) 0.003(4)
C22 0.036(5) 0.025(5) 0.026(5) 0.006(4) -0.002(4) -0.002(4)
C23 0.035(5) 0.031(5) 0.019(4) -0.001(4) 0.001(4) 0.000(4)
C24 0.024(4) 0.020(4) 0.024(4) -0.009(4) -0.005(3) -0.001(3)
C25 0.021(4) 0.013(4) 0.035(5) 0.007(3) -0.002(3) 0.002(3)
C26 0.029(5) 0.033(5) 0.030(5) 0.006(4) 0.006(4) 0.002(4)
C27 0.039(5) 0.018(4) 0.034(5) 0.006(4) 0.002(4) 0.008(4)
C28 0.022(4) 0.029(5) 0.023(4) 0.005(4) -0.003(3) 0.002(4)
C29 0.023(4) 0.027(5) 0.030(5) -0.004(4) -0.003(4) 0.006(4)
C30 0.030(5) 0.039(5) 0.020(4) 0.006(4) 0.009(4) 0.007(4)
C31 0.019(4) 0.015(4) 0.029(5) 0.000(3) -0.004(3) -0.002(3)
C32 0.027(5) 0.023(5) 0.035(5) 0.000(4) -0.005(4) 0.001(4)
C33 0.045(6) 0.021(5) 0.023(5) 0.000(4) 0.009(4) -0.004(4)
C34 0.066(8) 0.051(7) 0.030(6) 0.008(5) 0.016(5) -0.009(6)
C35 0.045(6) 0.031(5) 0.042(6) 0.016(4) 0.006(5) 0.007(4)
C36 0.048(16) 0.043(12) 0.040(15) 0.010(13) 0.008(13) 0.022(10)
C37 0.06(2) 0.043(16) 0.025(18) 0.005(16) -0.004(17) 0.010(14)
N3 0.026(4) 0.024(4) 0.022(4) 0.002(3) -0.003(3) 0.006(3)
N4 0.050(5) 0.027(4) 0.025(4) 0.004(3) 0.004(4) -0.001(4)
O3 0.039(4) 0.027(3) 0.038(4) 0.004(3) -0.001(3) 0.007(3)
O4 0.058(10) 0.035(7) 0.052(10) 0.023(6) -0.025(7) -0.003(6)
O5 0.030(11) 0.036(10) 0.055(14) 0.007(8) 0.005(9) 0.007(8)
C1 0.043(6) 0.032(5) 0.020(4) 0.005(4) 0.002(4) 0.006(4)
C2 0.020(4) 0.022(4) 0.024(4) 0.004(3) -0.001(3) -0.002(3)
C3 0.045(6) 0.022(5) 0.027(5) 0.005(4) 0.002(4) 0.005(4)
C4 0.070(7) 0.030(5) 0.023(5) 0.014(4) -0.001(5) 0.006(5)
C5 0.058(7) 0.036(6) 0.032(6) 0.003(4) -0.013(5) -0.006(5)
C6 0.047(6) 0.022(5) 0.043(6) 0.012(4) -0.011(5) -0.004(4)
C7 0.033(5) 0.020(4) 0.023(4) 0.002(3) 0.004(4) 0.007(4)
C8 0.030(5) 0.021(4) 0.023(4) 0.008(3) 0.001(4) 0.011(4)
C9 0.024(4) 0.028(5) 0.024(4) 0.007(4) 0.002(3) 0.014(4)
C10 0.026(4) 0.019(4) 0.028(5) 0.012(3) 0.007(4) 0.005(3)
C11 0.026(4) 0.028(5) 0.025(4) 0.013(4) -0.006(3) 0.004(4)
C12 0.026(4) 0.018(4) 0.023(4) 0.000(3) -0.002(3) -0.002(3)
C13 0.023(4) 0.022(4) 0.024(4) 0.008(3) 0.005(3) 0.008(3)
C14 0.024(4) 0.028(5) 0.024(4) 0.000(4) 0.001(4) 0.003(4)
C15 0.031(5) 0.016(4) 0.027(5) -0.003(3) 0.012(4) 0.001(3)
C16 0.058(7) 0.032(5) 0.025(5) 0.008(4) -0.005(4) 0.004(5)
C17 0.029(5) 0.022(4) 0.027(5) 0.012(4) 0.005(4) 0.001(4)
C18 0.035(5) 0.020(5) 0.040(5) 0.013(4) -0.001(4) 0.004(4)
N1 0.034(4) 0.016(4) 0.024(4) 0.004(3) 0.007(3) 0.004(3)
N2 0.040(4) 0.023(4) 0.029(4) 0.008(3) 0.001(3) 0.006(3)
O1 0.049(4) 0.031(4) 0.032(4) 0.004(3) -0.001(3) 0.015(3)
O2 0.047(4) 0.040(4) 0.037(4) 0.003(3) 0.002(3) 0.024(3)

loop_
_atom_type_symbol
_atom_type_description
_atom_type_scat_dispersion_real
_atom_type_scat_dispersion_imag
_atom_type_scat_source
C C 0.0033 0.0016 'International Tables Vol C Tables 4.2.6.8 and 6.1.1.4'
H H 0.0000 0.0000 'International Tables Vol C Tables 4.2.6.8 and 6.1.1.4'
Ag Ag -0.8971 1.1015 'International Tables Vol C Tables 4.2.6.8 and 6.1.1.4'
I I -0.4742 1.8119 'International Tables Vol C Tables 4.2.6.8 and 6.1.1.4'
N N 0.0061 0.0033 'International Tables Vol C Tables 4.2.6.8 and 6.1.1.4'
O O 0.0106 0.0060 'International Tables Vol C Tables 4.2.6.8 and 6.1.1.4'

loop_
_geom_angle_atom_site_label_1
_geom_angle_atom_site_label_2
_geom_angle_atom_site_label_3
_geom_angle
_geom_angle_site_symmetry_1
_geom_angle_site_symmetry_3
_geom_angle_publ_flag
Ag2 Ag1 Ag3 113.92(3) . 1_655 ?
Ag2 Ag1 Ag4 163.28(3) . 1_655 ?
Ag2 Ag1 Ag5 65.16(2) . . ?
Ag3 Ag1 Ag4 63.07(2) 1_655 1_655 ?
Ag3 Ag1 Ag5 158.71(3) 1_655 . ?
Ag4 Ag1 Ag5 111.15(3) 1_655 . ?
I1 Ag1 Ag2 58.99(2) . . ?
I1 Ag1 Ag3 58.78(2) . 1_655 ?
I1 Ag1 Ag4 110.38(3) . 1_655 ?
I1 Ag1 Ag5 109.36(3) . . ?
I2 Ag1 Ag2 59.35(2) . . ?
I2 Ag1 Ag3 141.17(3) . 1_655 ?
I2 Ag1 Ag4 134.20(3) . 1_655 ?
I2 Ag1 Ag5 58.46(2) . . ?
I2 Ag1 I1 115.06(3) . . ?
I2 Ag1 I3 112.35(3) . . ?
I2 Ag1 I5 97.79(3) . 1_655 ?
I3 Ag1 Ag2 108.48(3) . . ?
I3 Ag1 Ag3 105.98(3) . 1_655 ?
I3 Ag1 Ag4 59.57(2) . 1_655 ?
I3 Ag1 Ag5 57.52(2) . . ?
I3 Ag1 I1 104.31(3) . . ?
I5 Ag1 Ag2 136.21(3) 1_655 . ?
I5 Ag1 Ag3 59.19(2) 1_655 1_655 ?
I5 Ag1 Ag4 58.17(2) 1_655 1_655 ?
I5 Ag1 Ag5 137.48(3) 1_655 . ?
I5 Ag1 I1 112.82(3) 1_655 . ?
I5 Ag1 I3 114.96(3) 1_655 . ?
Ag1 Ag2 Ag3 146.77(3) . . ?
Ag1 Ag2 Ag5 58.80(2) . . ?
Ag1 Ag2 I6 106.57(3) . . ?
Ag3 Ag2 Ag5 90.46(3) . . ?
I1 Ag2 Ag1 58.82(2) . . ?
I1 Ag2 Ag3 150.77(3) . . ?
I1 Ag2 Ag5 104.31(3) . . ?
I1 Ag2 I2 113.79(3) . . ?
I1 Ag2 I6 109.69(3) . . ?
I2 Ag2 Ag1 58.17(2) . . ?
I2 Ag2 Ag3 95.41(3) . . ?
I2 Ag2 Ag5 55.89(2) . . ?
I2 Ag2 I6 105.39(3) . . ?
I4 Ag2 Ag1 150.03(3) . . ?
I4 Ag2 Ag3 55.79(2) . . ?
I4 Ag2 Ag5 145.42(3) . . ?
I4 Ag2 I1 109.31(3) . . ?
I4 Ag2 I2 114.62(3) . . ?
I4 Ag2 I6 103.37(3) . . ?
I6 Ag2 Ag3 58.00(2) . . ?
I6 Ag2 Ag5 56.51(2) . . ?
Ag1 Ag3 Ag2 147.13(3) 1_455 . ?
Ag1 Ag3 Ag4 58.66(2) 1_455 . ?
Ag4 Ag3 Ag2 89.60(3) . . ?
I1 Ag3 Ag1 58.51(2) 1_455 1_455 ?
I1 Ag3 Ag2 149.71(3) 1_455 . ?
I1 Ag3 Ag4 106.57(3) 1_455 . ?
I1 Ag3 I5 111.61(3) 1_455 . ?
I1 Ag3 I6 108.18(3) 1_455 . ?
I4 Ag3 Ag1 150.98(3) . 1_455 ?
I4 Ag3 Ag2 55.67(2) . . ?
I4 Ag3 Ag4 143.38(3) . . ?
I4 Ag3 I1 109.65(3) . 1_455 ?
I4 Ag3 I5 112.86(3) . . ?
I4 Ag3 I6 103.32(3) . . ?
I5 Ag3 Ag1 58.12(2) . 1_455 ?
I5 Ag3 Ag2 98.68(3) . . ?
I5 Ag3 Ag4 56.33(2) . . ?
I5 Ag3 I6 110.82(3) . . ?
I6 Ag3 Ag1 105.60(3) . 1_455 ?
I6 Ag3 Ag2 58.06(2) . . ?
I6 Ag3 Ag4 59.33(2) . . ?
Ag1 Ag4 Ag3 58.27(2) 1_455 . ?
Ag1 Ag4 Ag5 150.21(3) 1_455 . ?
Ag1 Ag4 I6 104.10(3) 1_455 . ?
Ag3 Ag4 Ag5 92.25(3) . . ?
I3 Ag4 Ag1 57.82(2) 1_455 1_455 ?
I3 Ag4 Ag3 101.10(3) 1_455 . ?
I3 Ag4 Ag5 141.75(3) 1_455 . ?
I3 Ag4 I6 100.96(3) 1_455 . ?
I5 Ag4 Ag1 58.37(2) . 1_455 ?
I5 Ag4 Ag3 57.51(2) . . ?
I5 Ag4 Ag5 103.97(3) . . ?
I5 Ag4 I3 113.48(3) . 1_455 ?
I5 Ag4 I6 110.53(3) . . ?
I6 Ag4 Ag3 57.84(2) . . ?
I6 Ag4 Ag5 56.89(2) . . ?
I7 Ag4 Ag1 153.24(4) . 1_455 ?
I7 Ag4 Ag3 148.20(3) . . ?
I7 Ag4 Ag5 55.96(2) . . ?
I7 Ag4 I3 105.14(3) . 1_455 ?
I7 Ag4 I5 124.29(3) . . ?
I7 Ag4 I6 99.24(3) . . ?
Ag1 Ag5 Ag2 56.04(2) . . ?
Ag1 Ag5 Ag4 139.82(3) . . ?
Ag4 Ag5 Ag2 87.37(3) . . ?
I2 Ag5 Ag1 57.00(2) . . ?
I2 Ag5 Ag2 55.59(2) . . ?
I2 Ag5 Ag4 90.10(3) . . ?
I2 Ag5 I6 105.81(3) . . ?
I3 Ag5 Ag1 57.77(2) . . ?
I3 Ag5 Ag2 101.50(3) . . ?
I3 Ag5 Ag4 158.38(3) . . ?
I3 Ag5 I2 111.22(3) . . ?
I3 Ag5 I6 109.29(3) . . ?
I6 Ag5 Ag1 104.87(3) . . ?
I6 Ag5 Ag2 57.29(2) . . ?
I6 Ag5 Ag4 59.09(2) . . ?
I7 Ag5 Ag1 154.57(3) . . ?
I7 Ag5 Ag2 142.38(3) . . ?
I7 Ag5 Ag4 55.32(2) . . ?
I7 Ag5 I2 113.82(3) . . ?
I7 Ag5 I3 115.15(3) . . ?
I7 Ag5 I6 100.47(3) . . ?
Ag1 I1 Ag2 62.19(2) . . ?
Ag1 I1 Ag3 62.71(2) . 1_655 ?
Ag2 I1 Ag3 120.49(3) . 1_655 ?
Ag1 I2 Ag2 62.48(2) . . ?
Ag1 I2 Ag5 64.54(2) . . ?
Ag2 I2 Ag5 68.53(2) . . ?
Ag1 I3 Ag4 62.61(2) . 1_655 ?
Ag5 I3 Ag1 64.72(2) . . ?
Ag5 I3 Ag4 120.13(3) . 1_655 ?
Ag2 I4 Ag3 68.55(2) . . ?
Ag1 I5 Ag3 62.69(2) 1_455 . ?
Ag4 I5 Ag1 63.46(2) . 1_455 ?
Ag4 I5 Ag3 66.16(2) . . ?
Ag2 I6 Ag4 95.00(3) . . ?
Ag3 I6 Ag2 63.94(2) . . ?
Ag3 I6 Ag4 62.83(2) . . ?
Ag5 I6 Ag2 66.21(2) . . ?
Ag5 I6 Ag3 99.90(3) . . ?
Ag5 I6 Ag4 64.02(2) . . ?
Ag4 I7 Ag5 68.72(3) . . ?
H19A C19 H19B 107.9 . . ?
C20 C19 H19A 109.2 . . ?
C20 C19 H19B 109.2 . . ?
O3 C19 H19A 109.2 . . ?
O3 C19 H19B 109.2 . . ?
O3 C19 C20 111.9(8) . . ?
C19 C20 H20A 109.6 . . ?
C19 C20 H20B 109.6 . . ?
H20A C20 H20B 108.2 . . ?
N3 C20 C19 110.1(8) . . ?
N3 C20 H20A 109.6 . . ?
N3 C20 H20B 109.6 . . ?
C22 C21 H21 119.0 . . ?
N3 C21 H21 119.0 . . ?
N3 C21 C22 122.1(8) . . ?
C21 C22 H22 120.2 . . ?
C21 C22 C23 119.6(8) . . ?
C23 C22 H22 120.2 . . ?
C22 C23 H23 120.9 . . ?
C24 C23 C22 118.2(8) . . ?
C24 C23 H23 120.9 . . ?
C23 C24 H24 118.5 . . ?
C23 C24 C25 123.1(8) . . ?
C25 C24 H24 118.5 . . ?
C24 C25 C26 122.2(7) . . ?
N3 C25 C24 115.8(7) . . ?
N3 C25 C26 122.0(8) . . ?
C25 C26 H26 118.6 . . ?
C27 C26 C25 122.8(8) . . ?
C27 C26 H26 118.6 . . ?
C26 C27 H27 115.8 . . ?
C26 C27 C28 128.4(8) . . ?
C28 C27 H27 115.8 . . ?
C29 C28 C27 125.0(8) . . ?
C33 C28 C27 119.1(7) . . ?
C33 C28 C29 115.8(8) . . ?
C28 C29 H29 119.0 . . ?
C30 C29 C28 122.0(8) . . ?
C30 C29 H29 119.0 . . ?
C29 C30 H30 119.1 . . ?
C29 C30 C31 121.7(8) . . ?
C31 C30 H30 119.1 . . ?
C30 C31 C32 116.3(8) . . ?
N4 C31 C30 120.3(7) . . ?
N4 C31 C32 123.4(7) . . ?
C31 C32 H32 119.3 . . ?
C33 C32 C31 121.4(8) . . ?
C33 C32 H32 119.3 . . ?
C28 C33 H33 118.7 . . ?
C32 C33 C28 122.6(8) . . ?
C32 C33 H33 118.7 . . ?
H34A C34 H34B 109.5 . . ?
H34A C34 H34C 109.5 . . ?
H34B C34 H34C 109.5 . . ?
N4 C34 H34A 109.5 . . ?
N4 C34 H34B 109.5 . . ?
N4 C34 H34C 109.5 . . ?
H35A C35 H35B 107.7 . . ?
H35C C35 H35D 107.1 . . ?
C36 C35 H35A 108.9 . . ?
C36 C35 H35B 108.9 . . ?
C37 C35 H35C 107.7 . . ?
C37 C35 H35D 107.7 . . ?
N4 C35 H35A 108.9 . . ?
N4 C35 H35B 108.9 . . ?
N4 C35 H35C 107.7 . . ?
N4 C35 H35D 107.7 . . ?
N4 C35 C36 113.5(13) . . ?
N4 C35 C37 118.4(18) . . ?
C35 C36 H36A 109.7 . . ?
C35 C36 H36B 109.7 . . ?
H36A C36 H36B 108.2 . . ?
O4 C36 C35 109.7(19) . . ?
O4 C36 H36A 109.7 . . ?
O4 C36 H36B 109.7 . . ?
C35 C37 H37A 109.7 . . ?
C35 C37 H37B 109.7 . . ?
H37A C37 H37B 108.2 . . ?
O5 C37 C35 110(2) . . ?
O5 C37 H37A 109.7 . . ?
O5 C37 H37B 109.7 . . ?
C21 N3 C20 117.6(7) . . ?
C21 N3 C25 121.3(7) . . ?
C25 N3 C20 120.9(7) . . ?
C31 N4 C34 119.9(8) . . ?
C31 N4 C35 121.8(7) . . ?
C35 N4 C34 118.3(8) . . ?
C19 O3 H3 109.5 . . ?
C36 O4 H4 109.5 . . ?
C37 O5 H5 109.5 . . ?
H1A C1 H1B 108.1 . . ?
C2 C1 H1A 109.5 . . ?
C2 C1 H1B 109.5 . . ?
O1 C1 H1A 109.5 . . ?
O1 C1 H1B 109.5 . . ?
O1 C1 C2 110.8(7) . . ?
C1 C2 H2A 109.1 . . ?
C1 C2 H2B 109.1 . . ?
H2A C2 H2B 107.8 . . ?
N1 C2 C1 112.7(7) . . ?
N1 C2 H2A 109.1 . . ?
N1 C2 H2B 109.1 . . ?
C4 C3 H3A 118.8 . . ?
C4 C3 N1 122.4(8) . . ?
N1 C3 H3A 118.8 . . ?
C3 C4 H4A 120.7 . . ?
C3 C4 C5 118.6(9) . . ?
C5 C4 H4A 120.7 . . ?
C4 C5 H5A 120.1 . . ?
C6 C5 C4 119.8(9) . . ?
C6 C5 H5A 120.1 . . ?
C5 C6 H6 119.5 . . ?
C5 C6 C7 121.1(8) . . ?
C7 C6 H6 119.5 . . ?
C6 C7 C8 120.6(8) . . ?
N1 C7 C6 115.7(8) . . ?
N1 C7 C8 123.7(7) . . ?
C7 C8 H8 118.7 . . ?
C9 C8 C7 122.6(8) . . ?
C9 C8 H8 118.7 . . ?
C8 C9 H9 114.5 . . ?
C8 C9 C10 130.9(8) . . ?
C10 C9 H9 114.5 . . ?
C11 C10 C9 117.0(7) . . ?
C11 C10 C15 117.1(7) . . ?
C15 C10 C9 125.9(7) . . ?
C10 C11 H11 118.7 . . ?
C12 C11 C10 122.6(8) . . ?
C12 C11 H11 118.7 . . ?
C11 C12 H12 119.8 . . ?
C11 C12 C13 120.4(7) . . ?
C13 C12 H12 119.8 . . ?
C12 C13 C14 117.8(7) . . ?
N2 C13 C12 121.8(7) . . ?
N2 C13 C14 120.4(7) . . ?
C13 C14 H14 119.9 . . ?
C15 C14 C13 120.2(8) . . ?
C15 C14 H14 119.9 . . ?
C10 C15 H15 119.1 . . ?
C14 C15 C10 121.9(8) . . ?
C14 C15 H15 119.1 . . ?
H16A C16 H16B 109.5 . . ?
H16A C16 H16C 109.5 . . ?
H16B C16 H16C 109.5 . . ?
N2 C16 H16A 109.5 . . ?
N2 C16 H16B 109.5 . . ?
N2 C16 H16C 109.5 . . ?
H17A C17 H17B 107.5 . . ?
C18 C17 H17A 108.6 . . ?
C18 C17 H17B 108.6 . . ?
N2 C17 H17A 108.6 . . ?
N2 C17 H17B 108.6 . . ?
N2 C17 C18 114.8(7) . . ?
C17 C18 H18A 109.5 . . ?
C17 C18 H18B 109.5 . . ?
H18A C18 H18B 108.1 . . ?
O2 C18 C17 110.6(7) . . ?
O2 C18 H18A 109.5 . . ?
O2 C18 H18B 109.5 . . ?
C3 N1 C2 114.9(7) . . ?
C7 N1 C2 122.7(7) . . ?
C7 N1 C3 122.3(7) . . ?
C13 N2 C16 121.2(7) . . ?
C13 N2 C17 123.4(7) . . ?
C17 N2 C16 115.0(7) . . ?
C1 O1 H1 109.5 . . ?
C18 O2 H2 109.5 . . ?

loop_
_geom_bond_atom_site_label_1
_geom_bond_atom_site_label_2
_geom_bond_distance
_geom_bond_site_symmetry_2
_geom_bond_publ_flag
Ag1 Ag2 2.9563(9) . ?
Ag1 Ag3 2.9799(10) 1_655 ?
Ag1 Ag4 2.9922(10) 1_655 ?
Ag1 Ag5 3.0488(10) . ?
Ag1 I1 2.8593(9) . ?
Ag1 I2 2.8320(8) . ?
Ag1 I3 2.8521(10) . ?
Ag1 I5 2.8480(9) 1_655 ?
Ag2 Ag3 3.1488(10) . ?
Ag2 Ag5 3.2346(10) . ?
Ag2 I1 2.8646(9) . ?
Ag2 I2 2.8676(9) . ?
Ag2 I4 2.7937(8) . ?
Ag2 I6 2.9744(9) . ?
Ag3 Ag4 3.1235(10) . ?
Ag3 I1 2.8673(9) 1_455 ?
Ag3 I4 2.7978(9) . ?
Ag3 I5 2.8803(9) . ?
Ag3 I6 2.9724(9) . ?
Ag4 Ag5 3.1639(11) . ?
Ag4 I3 2.9058(11) 1_455 ?
Ag4 I5 2.8419(10) . ?
Ag4 I6 3.0200(9) . ?
Ag4 I7 2.7923(9) . ?
Ag5 I2 2.8779(10) . ?
Ag5 I3 2.8442(10) . ?
Ag5 I6 2.9482(9) . ?
Ag5 I7 2.8136(10) . ?
C19 H19A 0.9900 . ?
C19 H19B 0.9900 . ?
C19 C20 1.513(13) . ?
C19 O3 1.407(11) . ?
C20 H20A 0.9900 . ?
C20 H20B 0.9900 . ?
C20 N3 1.488(11) . ?
C21 H21 0.9500 . ?
C21 C22 1.361(12) . ?
C21 N3 1.341(11) . ?
C22 H22 0.9500 . ?
C22 C23 1.376(12) . ?
C23 H23 0.9500 . ?
C23 C24 1.352(12) . ?
C24 H24 0.9500 . ?
C24 C25 1.417(11) . ?
C25 C26 1.439(12) . ?
C25 N3 1.370(10) . ?
C26 H26 0.9500 . ?
C26 C27 1.336(12) . ?
C27 H27 0.9500 . ?
C27 C28 1.449(12) . ?
C28 C29 1.410(12) . ?
C28 C33 1.403(12) . ?
C29 H29 0.9500 . ?
C29 C30 1.367(12) . ?
C30 H30 0.9500 . ?
C30 C31 1.404(12) . ?
C31 C32 1.413(12) . ?
C31 N4 1.378(11) . ?
C32 H32 0.9500 . ?
C32 C33 1.360(12) . ?
C33 H33 0.9500 . ?
C34 H34A 0.9800 . ?
C34 H34B 0.9800 . ?
C34 H34C 0.9800 . ?
C34 N4 1.449(12) . ?
C35 H35A 0.9900 . ?
C35 H35B 0.9900 . ?
C35 H35C 0.9900 . ?
C35 H35D 0.9900 . ?
C35 C36 1.53(3) . ?
C35 C37 1.51(4) . ?
C35 N4 1.442(12) . ?
C36 H36A 0.9900 . ?
C36 H36B 0.9900 . ?
C36 O4 1.41(3) . ?
C37 H37A 0.9900 . ?
C37 H37B 0.9900 . ?
C37 O5 1.38(5) . ?
O3 H3 0.8400 . ?
O4 H4 0.8400 . ?
O5 H5 0.8400 . ?
C1 H1A 0.9900 . ?
C1 H1B 0.9900 . ?
C1 C2 1.513(12) . ?
C1 O1 1.417(10) . ?
C2 H2A 0.9900 . ?
C2 H2B 0.9900 . ?
C2 N1 1.474(10) . ?
C3 H3A 0.9500 . ?
C3 C4 1.335(12) . ?
C3 N1 1.357(11) . ?
C4 H4A 0.9500 . ?
C4 C5 1.378(13) . ?
C5 H5A 0.9500 . ?
C5 C6 1.373(13) . ?
C6 H6 0.9500 . ?
C6 C7 1.427(12) . ?
C7 C8 1.440(11) . ?
C7 N1 1.352(10) . ?
C8 H8 0.9500 . ?
C8 C9 1.321(11) . ?
C9 H9 0.9500 . ?
C9 C10 1.456(11) . ?
C10 C11 1.388(11) . ?
C10 C15 1.391(12) . ?
C11 H11 0.9500 . ?
C11 C12 1.382(11) . ?
C12 H12 0.9500 . ?
C12 C13 1.397(11) . ?
C13 C14 1.418(11) . ?
C13 N2 1.364(10) . ?
C14 H14 0.9500 . ?
C14 C15 1.389(12) . ?
C15 H15 0.9500 . ?
C16 H16A 0.9800 . ?
C16 H16B 0.9800 . ?
C16 H16C 0.9800 . ?
C16 N2 1.458(11) . ?
C17 H17A 0.9900 . ?
C17 H17B 0.9900 . ?
C17 C18 1.502(12) . ?
C17 N2 1.450(10) . ?
C18 H18A 0.9900 . ?
C18 H18B 0.9900 . ?
C18 O2 1.441(11) . ?
O1 H1 0.8400 . ?
O2 H2 0.8400 . ?

loop_
_geom_hbond_atom_site_label_D
_geom_hbond_atom_site_label_H
_geom_hbond_atom_site_label_A
_geom_hbond_distance_DH
_geom_hbond_distance_HA
_geom_hbond_distance_DA
_geom_hbond_angle_DHA
_geom_hbond_site_symmetry_A
_geom_hbond_publ_flag
C20 H20B O4 0.99 2.24 3.196(16) 162.9 2_675 yes
C21 H21 O5 0.95 2.64 3.51(2) 152.5 2_675 yes
C22 H22 I7 0.95 3.21 3.973(9) 138.8 2_675 yes
C24 H24 I6 0.95 3.10 4.031(8) 166.0 2_665 yes
C30 H30 I1 0.95 3.05 3.909(9) 151.7 1_565 yes
C36 H36A I3 0.99 2.85 3.50(3) 123.6 . yes
C36 H36B I7 0.99 3.10 4.05(3) 161.7 . yes
C37 H37B I3 0.99 3.22 3.85(4) 123.2 . yes
O3 H3 N3 0.84 2.53 2.880(9) 106.6 . yes
O4 H4 O3 0.84 2.19 2.751(14) 124.5 1_445 yes
O5 H5 O3 0.84 1.99 2.81(2) 165.4 1_445 yes
C1 H1A I2 0.99 3.24 4.063(9) 141.9 2_566 yes
C1 H1B I4 0.99 3.09 3.934(8) 143.5 2_566 yes
C3 H3A I4 0.95 3.09 3.772(9) 129.6 1_565 yes
C4 H4A I4 0.95 3.12 3.773(9) 127.3 1_565 yes
C6 H6 I2 0.95 3.06 3.979(9) 163.0 1_455 yes
C14 H14 I7 0.95 3.19 4.011(8) 146.2 2_566 yes
C16 H16B I1 0.98 3.27 4.199(9) 158.9 2_556 yes
C16 H16C I7 0.98 3.25 3.969(9) 131.7 2_566 yes
C17 H17B I4 0.99 3.30 4.023(8) 131.2 2_456 yes
C18 H18A I4 0.99 3.31 4.264(9) 163.1 2_556 yes
O1 H1 N1 0.84 2.58 2.961(9) 109.1 . yes
O2 H2 O1 0.84 1.91 2.728(9) 163.5 1_545 yes

loop_
_geom_torsion_atom_site_label_1
_geom_torsion_atom_site_label_2
_geom_torsion_atom_site_label_3
_geom_torsion_atom_site_label_4
_geom_torsion
_geom_torsion_site_symmetry_1
_geom_torsion_site_symmetry_2
_geom_torsion_site_symmetry_3
_geom_torsion_site_symmetry_4
_geom_torsion_publ_flag
C19 C20 N3 C21 -88.4(10) . . . . ?
C19 C20 N3 C25 88.0(9) . . . . ?
C21 C22 C23 C24 2.0(13) . . . . ?
C22 C21 N3 C20 175.6(8) . . . . ?
C22 C21 N3 C25 -0.7(13) . . . . ?
C22 C23 C24 C25 -0.7(13) . . . . ?
C23 C24 C25 C26 177.0(8) . . . . ?
C23 C24 C25 N3 -1.3(12) . . . . ?
C24 C25 C26 C27 -19.1(14) . . . . ?
C24 C25 N3 C20 -174.2(7) . . . . ?
C24 C25 N3 C21 2.0(11) . . . . ?
C25 C26 C27 C28 179.3(8) . . . . ?
C26 C25 N3 C20 7.5(12) . . . . ?
C26 C25 N3 C21 -176.3(8) . . . . ?
C26 C27 C28 C29 10.2(15) . . . . ?
C26 C27 C28 C33 -166.9(9) . . . . ?
C27 C28 C29 C30 -176.0(8) . . . . ?
C27 C28 C33 C32 175.6(9) . . . . ?
C28 C29 C30 C31 1.8(13) . . . . ?
C29 C28 C33 C32 -1.8(13) . . . . ?
C29 C30 C31 C32 -4.1(12) . . . . ?
C29 C30 C31 N4 176.2(8) . . . . ?
C30 C31 C32 C33 3.5(12) . . . . ?
C30 C31 N4 C34 1.2(13) . . . . ?
C30 C31 N4 C35 -177.9(8) . . . . ?
C31 C32 C33 C28 -0.6(14) . . . . ?
C32 C31 N4 C34 -178.5(8) . . . . ?
C32 C31 N4 C35 2.4(13) . . . . ?
C33 C28 C29 C30 1.2(12) . . . . ?
C36 C35 N4 C31 -107.7(14) . . . . ?
C36 C35 N4 C34 73.2(15) . . . . ?
C37 C35 N4 C31 -80.4(18) . . . . ?
C37 C35 N4 C34 100.5(18) . . . . ?
N3 C21 C22 C23 -1.4(13) . . . . ?
N3 C25 C26 C27 159.2(9) . . . . ?
N4 C31 C32 C33 -176.8(8) . . . . ?
N4 C35 C36 O4 58(2) . . . . ?
N4 C35 C37 O5 -57(3) . . . . ?
O3 C19 C20 N3 59.3(10) . . . . ?
C1 C2 N1 C3 86.5(9) . . . . ?
C1 C2 N1 C7 -92.4(9) . . . . ?
C3 C4 C5 C6 -0.7(17) . . . . ?
C4 C3 N1 C2 -179.5(9) . . . . ?
C4 C3 N1 C7 -0.6(14) . . . . ?
C4 C5 C6 C7 1.3(17) . . . . ?
C5 C6 C7 C8 179.2(9) . . . . ?
C5 C6 C7 N1 -1.4(14) . . . . ?
C6 C7 C8 C9 0.2(13) . . . . ?
C6 C7 N1 C2 179.9(8) . . . . ?
C6 C7 N1 C3 1.1(12) . . . . ?
C7 C8 C9 C10 177.3(8) . . . . ?
C8 C7 N1 C2 -0.7(12) . . . . ?
C8 C7 N1 C3 -179.6(8) . . . . ?
C8 C9 C10 C11 -178.2(9) . . . . ?
C8 C9 C10 C15 2.3(14) . . . . ?
C9 C10 C11 C12 -179.7(8) . . . . ?
C9 C10 C15 C14 179.1(8) . . . . ?
C10 C11 C12 C13 1.1(13) . . . . ?
C11 C10 C15 C14 -0.4(12) . . . . ?
C11 C12 C13 C14 -1.3(12) . . . . ?
C11 C12 C13 N2 179.5(8) . . . . ?
C12 C13 C14 C15 0.8(12) . . . . ?
C12 C13 N2 C16 178.9(8) . . . . ?
C12 C13 N2 C17 -7.6(12) . . . . ?
C13 C14 C15 C10 0.1(12) . . . . ?
C14 C13 N2 C16 -0.2(12) . . . . ?
C14 C13 N2 C17 173.2(8) . . . . ?
C15 C10 C11 C12 -0.2(13) . . . . ?
C18 C17 N2 C13 101.8(9) . . . . ?
C18 C17 N2 C16 -84.4(9) . . . . ?
N1 C3 C4 C5 0.4(16) . . . . ?
N1 C7 C8 C9 -179.2(8) . . . . ?
N2 C13 C14 C15 180.0(8) . . . . ?
N2 C17 C18 O2 -65.4(9) . . . . ?
O1 C1 C2 N1 -65.2(9) . . . . ?
